data_4061950
_journal_name_full Organometallics
_journal_year 2003
_chemical_formula_sum 'C49 H51 B Ru'
_chemical_formula_weight 751.78
_space_group_IT_number 14
_symmetry_cell_setting monoclinic
_symmetry_space_group_name_Hall '-P 2ybc'
_symmetry_space_group_name_H-M 'P 1 21/c 1'
_cell_angle_alpha 90.00
_cell_angle_beta 95.2590(10)
_cell_angle_gamma 90.00
_cell_formula_units_Z 4
_cell_length_a 11.2832(6)
_cell_length_b 24.2304(13)
_cell_length_c 14.0140(7)
_cell_measurement_temperature 100(2)
_cell_volume 3815.2(3)
_diffrn_ambient_temperature 100(2)
_exptl_crystal_density_diffrn 1.309
_cod_depositor_comments
;
The following automatic conversions were performed:
'_symmetry_cell_setting' value 'Monoclinic' changed to 'monoclinic'
according to '/home/saulius/struct/CIF-dictionaries/cif_core.dic'
dictionary named 'cif_core.dic' version 2.4.1 from 2010-06-29.

Automatic conversion script
Id: cif_fix_enum 1527 2010-12-29 10:47:43Z saulius 
;
_cod_original_sg_symbol_H-M 'P 21/c'
_cod_database_code 4061950

loop_
_symmetry_equiv_pos_as_xyz
'x, y, z'
'-x, y+1/2, -z+1/2'
'-x, -y, -z'
'x, -y-1/2, z-1/2'

loop_
_atom_site_label
_atom_site_type_symbol
_atom_site_fract_x
_atom_site_fract_y
_atom_site_fract_z
_atom_site_U_iso_or_equiv
_atom_site_adp_type
_atom_site_occupancy
_atom_site_symmetry_multiplicity
_atom_site_calc_flag
_atom_site_refinement_flags
_atom_site_disorder_assembly
_atom_site_disorder_group
Ru1 Ru 0.70390(3) 0.573437(11) 0.724890(18) 0.03041(11) Uani 1 1 d . . .
B1 B 0.8455(3) 0.90124(16) 0.7505(3) 0.0260(8) Uani 1 1 d . . .
C1 C 0.5841(3) 0.61357(15) 0.8157(2) 0.0344(8) Uani 1 1 d . . .
C2 C 0.6578(3) 0.65438(15) 0.7751(2) 0.0333(8) Uani 1 1 d . . .
C3 C 0.7788(3) 0.64308(14) 0.8088(2) 0.0308(7) Uani 1 1 d . . .
C4 C 0.7802(3) 0.59565(15) 0.8695(2) 0.0293(7) Uani 1 1 d . . .
C5 C 0.6605(3) 0.57733(14) 0.8737(2) 0.0324(8) Uani 1 1 d . . .
C6 C 0.4513(4) 0.6093(2) 0.8022(3) 0.0504(11) Uani 1 1 d . . .
H6A H 0.4166 0.6307 0.8521 0.076 Uiso 1 1 calc R . .
H6B H 0.4277 0.5705 0.8066 0.076 Uiso 1 1 calc R . .
H6C H 0.4225 0.6238 0.7390 0.076 Uiso 1 1 calc R . .
C7 C 0.6155(4) 0.70140(17) 0.7122(3) 0.0486(10) Uani 1 1 d . . .
H7A H 0.6009 0.7336 0.7518 0.073 Uiso 1 1 calc R . .
H7B H 0.5416 0.6909 0.6743 0.073 Uiso 1 1 calc R . .
H7C H 0.6763 0.7106 0.6691 0.073 Uiso 1 1 calc R . .
C8 C 0.8854(4) 0.67674(16) 0.7895(3) 0.0411(9) Uani 1 1 d . . .
H8A H 0.8988 0.7054 0.8387 0.062 Uiso 1 1 calc R . .
H8B H 0.8717 0.6941 0.7263 0.062 Uiso 1 1 calc R . .
H8C H 0.9555 0.6528 0.7909 0.062 Uiso 1 1 calc R . .
C9 C 0.8881(4) 0.57175(17) 0.9245(3) 0.0411(9) Uani 1 1 d . . .
H9A H 0.9008 0.5898 0.9871 0.062 Uiso 1 1 calc R . .
H9B H 0.9578 0.5777 0.8887 0.062 Uiso 1 1 calc R . .
H9C H 0.8764 0.5321 0.9335 0.062 Uiso 1 1 calc R . .
C10 C 0.6229(4) 0.53105(16) 0.9345(3) 0.0431(10) Uani 1 1 d . . .
H10A H 0.6095 0.5452 0.9982 0.065 Uiso 1 1 calc R . .
H10B H 0.6854 0.5029 0.9406 0.065 Uiso 1 1 calc R . .
H10C H 0.5491 0.5148 0.9047 0.065 Uiso 1 1 calc R . .
C11 C 0.6002(4) 0.55567(17) 0.5843(3) 0.0439(10) Uani 1 1 d . . .
C12 C 0.7099(4) 0.58119(16) 0.5683(2) 0.0396(9) Uani 1 1 d . . .
H12A H 0.7084 0.6189 0.5393 0.048 Uiso 1 1 calc R . .
C13 C 0.8188(4) 0.55972(17) 0.6078(3) 0.0428(9) Uani 1 1 d . . .
H13A H 0.8922 0.5827 0.6057 0.051 Uiso 1 1 calc R . .
C14 C 0.8243(4) 0.51223(17) 0.6642(3) 0.0489(11) Uani 1 1 d . . .
H14A H 0.9007 0.5013 0.7012 0.059 Uiso 1 1 calc R . .
C15 C 0.7169(5) 0.48591(16) 0.6818(3) 0.0505(12) Uani 1 1 d . . .
H15A H 0.7181 0.4565 0.7318 0.061 Uiso 1 1 calc R . .
C16 C 0.6066(4) 0.50754(17) 0.6431(3) 0.0484(11) Uani 1 1 d . . .
H16A H 0.5317 0.4928 0.6667 0.058 Uiso 1 1 calc R . .
C21 C 0.4841(4) 0.5784(2) 0.5462(3) 0.0562(12) Uani 1 1 d . . .
H21A H 0.4156 0.5593 0.5632 0.067 Uiso 1 1 calc R . .
C22 C 0.4645(4) 0.6225(2) 0.4907(3) 0.0586(12) Uani 1 1 d . . .
H22A H 0.5333 0.6417 0.4747 0.070 Uiso 1 1 calc R . .
C23 C 0.3489(5) 0.6454(3) 0.4507(4) 0.0805(17) Uani 1 1 d . . .
H23A H 0.2885 0.6153 0.4533 0.097 Uiso 1 1 calc R . .
C24 C 0.3449(7) 0.6646(3) 0.3450(4) 0.092(2) Uani 1 1 d . . .
H24A H 0.4242 0.6608 0.3209 0.111 Uiso 1 1 calc R . .
H24B H 0.2869 0.6423 0.3040 0.111 Uiso 1 1 calc R . .
C25 C 0.3085(6) 0.7225(3) 0.3446(5) 0.0893(19) Uani 1 1 d . . .
H25A H 0.2834 0.7387 0.2803 0.107 Uiso 1 1 calc R . .
C26 C 0.4019(6) 0.7517(3) 0.4014(5) 0.102(2) Uani 1 1 d D . .
H26A H 0.4566 0.7770 0.3779 0.122 Uiso 1 1 calc R . .
C27 C 0.3974(6) 0.7362(2) 0.4965(4) 0.087(2) Uani 1 1 d D . .
H27A H 0.4489 0.7476 0.5503 0.104 Uiso 1 1 calc R . .
C28 C 0.2960(6) 0.6984(3) 0.4957(5) 0.0890(19) Uani 1 1 d D . .
H28A H 0.2590 0.6936 0.5574 0.107 Uiso 1 1 calc R . .
C29 C 0.2147(5) 0.7166(3) 0.4092(6) 0.094(2) Uani 1 1 d . . .
H29A H 0.1555 0.6881 0.3874 0.113 Uiso 1 1 calc R . .
H29B H 0.1740 0.7520 0.4201 0.113 Uiso 1 1 calc R . .
C31 C 0.9629(3) 0.88184(14) 0.6977(2) 0.0265(7) Uani 1 1 d . . .
C32 C 0.9874(3) 0.82530(15) 0.6887(3) 0.0353(8) Uani 1 1 d . . .
H32A H 0.9379 0.7993 0.7166 0.042 Uiso 1 1 calc R . .
C33 C 1.0813(3) 0.80616(18) 0.6405(3) 0.0466(10) Uani 1 1 d . . .
H33A H 1.0938 0.7676 0.6351 0.056 Uiso 1 1 calc R . .
C34 C 1.1563(3) 0.84234(18) 0.6006(3) 0.0478(11) Uani 1 1 d . . .
H34A H 1.2207 0.8290 0.5680 0.057 Uiso 1 1 calc R . .
C35 C 1.1371(3) 0.89827(17) 0.6086(3) 0.0433(9) Uani 1 1 d . . .
H35A H 1.1887 0.9238 0.5818 0.052 Uiso 1 1 calc R . .
C36 C 1.0410(3) 0.91740(15) 0.6563(3) 0.0336(8) Uani 1 1 d . . .
H36A H 1.0287 0.9561 0.6607 0.040 Uiso 1 1 calc R . .
C41 C 0.7221(3) 0.88988(14) 0.6818(2) 0.0263(7) Uani 1 1 d . . .
C42 C 0.6147(3) 0.91324(15) 0.7052(3) 0.0335(8) Uani 1 1 d . . .
H42A H 0.6168 0.9387 0.7569 0.040 Uiso 1 1 calc R . .
C43 C 0.5062(3) 0.90087(16) 0.6564(3) 0.0369(9) Uani 1 1 d . . .
H43A H 0.4358 0.9173 0.6756 0.044 Uiso 1 1 calc R . .
C44 C 0.4991(3) 0.86491(16) 0.5800(3) 0.0373(9) Uani 1 1 d . . .
H44A H 0.4244 0.8563 0.5465 0.045 Uiso 1 1 calc R . .
C45 C 0.6039(3) 0.84138(15) 0.5530(3) 0.0337(8) Uani 1 1 d . . .
H45A H 0.6010 0.8167 0.5002 0.040 Uiso 1 1 calc R . .
C46 C 0.7126(3) 0.85413(14) 0.6033(2) 0.0273(7) Uani 1 1 d . . .
H46A H 0.7829 0.8379 0.5835 0.033 Uiso 1 1 calc R . .
C51 C 0.8491(3) 0.96725(14) 0.7767(2) 0.0286(7) Uani 1 1 d . . .
C52 C 0.8362(3) 1.00668(15) 0.7031(3) 0.0322(8) Uani 1 1 d . . .
H52A H 0.8255 0.9943 0.6386 0.039 Uiso 1 1 calc R . .
C53 C 0.8384(3) 1.06326(15) 0.7207(3) 0.0383(9) Uani 1 1 d . . .
H53A H 0.8316 1.0885 0.6685 0.046 Uiso 1 1 calc R . .
C54 C 0.8505(3) 1.08293(16) 0.8136(3) 0.0441(10) Uani 1 1 d . . .
H54A H 0.8512 1.1215 0.8261 0.053 Uiso 1 1 calc R . .
C55 C 0.8615(3) 1.04551(17) 0.8875(3) 0.0433(9) Uani 1 1 d . . .
H55A H 0.8691 1.0584 0.9518 0.052 Uiso 1 1 calc R . .
C56 C 0.8617(3) 0.98890(15) 0.8697(3) 0.0348(8) Uani 1 1 d . . .
H56A H 0.8707 0.9642 0.9225 0.042 Uiso 1 1 calc R . .
C61 C 0.8427(3) 0.86200(14) 0.8467(2) 0.0300(7) Uani 1 1 d . . .
C62 C 0.9390(4) 0.85978(16) 0.9156(3) 0.0382(9) Uani 1 1 d . . .
H62A H 1.0045 0.8837 0.9090 0.046 Uiso 1 1 calc R . .
C63 C 0.9446(4) 0.82447(18) 0.9935(3) 0.0443(10) Uani 1 1 d . . .
H63A H 1.0124 0.8251 1.0390 0.053 Uiso 1 1 calc R . .
C64 C 0.8528(4) 0.78850(16) 1.0056(3) 0.0451(10) Uani 1 1 d . . .
H64A H 0.8570 0.7638 1.0584 0.054 Uiso 1 1 calc R . .
C65 C 0.7541(4) 0.78908(16) 0.9391(3) 0.0424(9) Uani 1 1 d . . .
H65A H 0.6895 0.7647 0.9459 0.051 Uiso 1 1 calc R . .
C66 C 0.7504(4) 0.82583(14) 0.8619(2) 0.0341(8) Uani 1 1 d . . .
H66A H 0.6814 0.8261 0.8176 0.041 Uiso 1 1 calc R . .

loop_
_atom_site_aniso_label
_atom_site_aniso_U_11
_atom_site_aniso_U_22
_atom_site_aniso_U_33
_atom_site_aniso_U_23
_atom_site_aniso_U_13
_atom_site_aniso_U_12
Ru1 0.04197(18) 0.02830(16) 0.02282(16) -0.00465(11) 0.01307(11) -0.00749(13)
B1 0.0298(19) 0.0269(19) 0.0217(17) 0.0022(14) 0.0042(15) 0.0022(15)
C1 0.0347(19) 0.040(2) 0.0288(18) -0.0141(15) 0.0063(15) -0.0057(16)
C2 0.044(2) 0.0309(18) 0.0259(17) -0.0077(14) 0.0057(15) -0.0031(15)
C3 0.0391(19) 0.0328(19) 0.0214(16) -0.0053(13) 0.0080(14) -0.0056(15)
C4 0.0361(19) 0.0321(18) 0.0210(16) -0.0042(13) 0.0099(14) 0.0016(15)
C5 0.043(2) 0.0329(19) 0.0240(16) -0.0086(14) 0.0143(15) -0.0099(16)
C6 0.036(2) 0.064(3) 0.051(2) -0.015(2) 0.0051(19) -0.005(2)
C7 0.067(3) 0.042(2) 0.036(2) -0.0027(17) -0.001(2) 0.008(2)
C8 0.047(2) 0.040(2) 0.038(2) -0.0065(16) 0.0144(17) -0.0128(18)
C9 0.044(2) 0.048(2) 0.0318(19) -0.0029(17) 0.0083(16) 0.0076(18)
C10 0.060(3) 0.036(2) 0.038(2) -0.0039(16) 0.0286(19) -0.0091(18)
C11 0.058(3) 0.047(2) 0.0284(19) -0.0150(17) 0.0115(17) -0.019(2)
C12 0.061(3) 0.035(2) 0.0242(17) -0.0065(15) 0.0145(17) -0.0117(18)
C13 0.056(3) 0.047(2) 0.0275(19) -0.0073(16) 0.0194(17) -0.0039(19)
C14 0.078(3) 0.043(2) 0.029(2) -0.0041(17) 0.025(2) 0.008(2)
C15 0.094(4) 0.029(2) 0.032(2) -0.0099(16) 0.027(2) -0.005(2)
C16 0.072(3) 0.040(2) 0.037(2) -0.0181(17) 0.026(2) -0.022(2)
C21 0.054(3) 0.067(3) 0.047(3) -0.019(2) 0.004(2) -0.023(2)
C22 0.058(3) 0.066(3) 0.050(3) -0.001(2) -0.002(2) -0.022(2)
C23 0.073(4) 0.082(4) 0.085(4) 0.019(3) 0.002(3) -0.021(3)
C24 0.131(6) 0.075(4) 0.067(4) -0.013(3) -0.016(4) -0.006(4)
C25 0.105(5) 0.087(5) 0.074(4) 0.007(3) 0.002(4) 0.002(4)
C26 0.078(4) 0.092(5) 0.128(6) 0.015(4) -0.033(4) -0.012(4)
C27 0.121(6) 0.066(4) 0.067(4) -0.011(3) -0.027(4) 0.017(4)
C28 0.096(5) 0.109(5) 0.065(4) -0.001(3) 0.026(3) 0.000(4)
C29 0.048(3) 0.070(4) 0.167(7) -0.019(4) 0.021(4) -0.008(3)
C31 0.0249(16) 0.0309(17) 0.0233(16) -0.0036(13) -0.0006(13) 0.0025(13)
C32 0.0258(17) 0.035(2) 0.044(2) -0.0065(16) 0.0019(15) 0.0003(15)
C33 0.0278(19) 0.042(2) 0.071(3) -0.023(2) 0.0053(19) 0.0015(16)
C34 0.0247(18) 0.055(3) 0.065(3) -0.025(2) 0.0102(18) -0.0027(18)
C35 0.037(2) 0.047(2) 0.047(2) -0.0093(18) 0.0142(18) -0.0072(18)
C36 0.0337(18) 0.035(2) 0.0331(19) -0.0057(15) 0.0081(15) -0.0036(15)
C41 0.0274(17) 0.0296(17) 0.0230(16) 0.0071(13) 0.0082(13) 0.0035(13)
C42 0.0350(19) 0.036(2) 0.0305(18) 0.0038(14) 0.0100(15) 0.0055(15)
C43 0.0250(18) 0.044(2) 0.044(2) 0.0135(17) 0.0140(16) 0.0071(16)
C44 0.0226(17) 0.050(2) 0.039(2) 0.0125(17) 0.0007(15) -0.0027(16)
C45 0.0337(19) 0.0354(19) 0.0319(18) 0.0039(15) 0.0017(15) -0.0011(15)
C46 0.0258(16) 0.0294(17) 0.0269(16) 0.0056(13) 0.0046(13) 0.0009(13)
C51 0.0276(17) 0.0314(18) 0.0279(17) -0.0013(14) 0.0090(13) -0.0010(14)
C52 0.0309(18) 0.0323(19) 0.0343(18) 0.0003(14) 0.0077(15) 0.0014(15)
C53 0.0321(19) 0.031(2) 0.052(2) 0.0063(16) 0.0095(17) 0.0008(15)
C54 0.038(2) 0.032(2) 0.064(3) -0.0118(19) 0.015(2) -0.0014(16)
C55 0.042(2) 0.046(2) 0.043(2) -0.0175(18) 0.0138(18) -0.0020(18)
C56 0.040(2) 0.037(2) 0.0289(18) -0.0032(15) 0.0126(15) -0.0011(16)
C61 0.041(2) 0.0279(17) 0.0209(16) -0.0030(13) 0.0047(14) 0.0020(15)
C62 0.042(2) 0.043(2) 0.0297(19) 0.0023(16) 0.0052(16) 0.0047(17)
C63 0.052(2) 0.050(2) 0.0292(19) 0.0016(17) -0.0026(17) 0.013(2)
C64 0.077(3) 0.034(2) 0.0253(18) 0.0058(15) 0.0092(19) 0.015(2)
C65 0.065(3) 0.030(2) 0.033(2) 0.0026(15) 0.0127(19) -0.0011(18)
C66 0.048(2) 0.0284(18) 0.0259(17) 0.0004(14) 0.0057(15) 0.0020(16)

loop_
_geom_bond_atom_site_label_1
_geom_bond_atom_site_label_2
_geom_bond_distance
_geom_bond_site_symmetry_2
_geom_bond_publ_flag
Ru1 C2 2.163(3) . ?
Ru1 C1 2.169(3) . ?
Ru1 C3 2.182(3) . ?
Ru1 C5 2.187(3) . ?
Ru1 C4 2.195(3) . ?
Ru1 C16 2.200(4) . ?
Ru1 C13 2.208(4) . ?
Ru1 C12 2.210(3) . ?
Ru1 C15 2.214(4) . ?
Ru1 C14 2.232(4) . ?
Ru1 C11 2.238(4) . ?
B1 C51 1.641(5) . ?
B1 C41 1.642(5) . ?
B1 C31 1.644(5) . ?
B1 C61 1.653(5) . ?
C1 C5 1.430(5) . ?
C1 C2 1.442(5) . ?
C1 C6 1.497(5) . ?
C2 C3 1.429(5) . ?
C2 C7 1.493(5) . ?
C3 C4 1.429(5) . ?
C3 C8 1.499(5) . ?
C4 C5 1.428(5) . ?
C4 C9 1.496(5) . ?
C5 C10 1.494(5) . ?
C11 C12 1.419(6) . ?
C11 C16 1.426(6) . ?
C11 C21 1.476(7) . ?
C12 C13 1.401(6) . ?
C13 C14 1.394(6) . ?
C14 C15 1.410(7) . ?
C15 C16 1.412(7) . ?
C21 C22 1.327(7) . ?
C22 C23 1.479(8) . ?
C23 C24 1.549(8) . ?
C23 C28 1.574(9) . ?
C24 C25 1.463(9) . ?
C25 C26 1.446(9) . ?
C25 C29 1.461(9) . ?
C26 C27 1.390(6) . ?
C27 C28 1.464(6) . ?
C28 C29 1.518(9) . ?
C31 C36 1.396(5) . ?
C31 C32 1.406(5) . ?
C32 C33 1.387(5) . ?
C33 C34 1.373(6) . ?
C34 C35 1.379(6) . ?
C35 C36 1.403(5) . ?
C41 C46 1.396(5) . ?
C41 C42 1.403(5) . ?
C42 C43 1.379(5) . ?
C43 C44 1.376(6) . ?
C44 C45 1.396(5) . ?
C45 C46 1.392(5) . ?
C51 C56 1.401(5) . ?
C51 C52 1.403(5) . ?
C52 C53 1.393(5) . ?
C53 C54 1.382(6) . ?
C54 C55 1.373(6) . ?
C55 C56 1.394(5) . ?
C61 C62 1.387(5) . ?
C61 C66 1.392(5) . ?
C62 C63 1.384(5) . ?
C63 C64 1.376(6) . ?
C64 C65 1.384(6) . ?
C65 C66 1.399(5) . ?
